data_7210363
loop_
_publ_author_name
'Wang, Xiu-Li'
'Sui, Fang-Fang'
'Lin, Hong-Yan'
'Xu, Chuang'
'Liu, Guo-Cheng'
'Zhang, Ju-Wen'
'Tian, Ai-Xiang'

_publ_section_title
;
 Role of aromatic dicarboxylates in the structural diversity of cobalt(ii)
 and copper(ii) coordination polymers containing a flexible
 N,N&#x2032;-di(3-pyridyl)octanediamide ligand
;
_journal_issue 36
_journal_name_full CrystEngComm
_journal_page_first 7274
_journal_paper_doi 10.1039/c3ce40825f
_journal_volume 15
_journal_year 2013
_chemical_formula_moiety 'C17 H22 Co N3 O8'
_chemical_formula_sum 'C17 H22 Co N3 O8'
_chemical_formula_weight 455.31
_chemical_name_systematic
; 
 ? 
;
_space_group_IT_number 2
_symmetry_cell_setting triclinic
_symmetry_space_group_name_Hall '-P 1'
_symmetry_space_group_name_H-M 'P -1'
_atom_sites_solution_hydrogens geom
_atom_sites_solution_primary direct
_atom_sites_solution_secondary difmap
_audit_creation_method SHELXL-97
_cell_angle_alpha 99.457(2)
_cell_angle_beta 106.621(2)
_cell_angle_gamma 108.491(2)
_cell_formula_units_Z 2
_cell_length_a 9.0708(11)
_cell_length_b 10.1621(12)
_cell_length_c 11.7772(14)
_cell_measurement_temperature 296(2)
_cell_measurement_theta_max 25
_cell_measurement_theta_min 2.2
_cell_volume 946.9(2)
_computing_cell_refinement 'Bruker SAINT'
_computing_data_collection 'Bruker APEX2'
_computing_data_reduction 'Bruker SAINT'
_computing_molecular_graphics 'Bruker SHELXTL'
_computing_publication_material 'Bruker SHELXTL'
_computing_structure_refinement 'SHELXL-97 (Sheldrick, 2008)'
_computing_structure_solution 'SHELXS-97 (Sheldrick, 2008)'
_diffrn_ambient_temperature 296(2)
_diffrn_measured_fraction_theta_full 0.995
_diffrn_measured_fraction_theta_max 0.995
_diffrn_measurement_device_type 'Bruker APEX-II CCD'
_diffrn_measurement_method '\f and \w scans'
_diffrn_radiation_monochromator graphite
_diffrn_radiation_source 'fine-focus sealed tube'
_diffrn_radiation_type MoK\a
_diffrn_radiation_wavelength 0.71073
_diffrn_reflns_av_R_equivalents 0.0205
_diffrn_reflns_av_sigmaI/netI 0.0493
_diffrn_reflns_limit_h_max 5
_diffrn_reflns_limit_h_min -10
_diffrn_reflns_limit_k_max 12
_diffrn_reflns_limit_k_min -12
_diffrn_reflns_limit_l_max 14
_diffrn_reflns_limit_l_min -14
_diffrn_reflns_number 4845
_diffrn_reflns_theta_full 25.00
_diffrn_reflns_theta_max 25.00
_diffrn_reflns_theta_min 1.88
_exptl_absorpt_coefficient_mu 0.959
_exptl_absorpt_correction_T_max 0.858
_exptl_absorpt_correction_T_min 0.804
_exptl_absorpt_correction_type multi-scan
_exptl_absorpt_process_details ' SADABS, Sheldrick, 1996'
_exptl_crystal_colour pink
_exptl_crystal_density_diffrn 1.597
_exptl_crystal_density_method 'not measured'
_exptl_crystal_description block
_exptl_crystal_F_000 472
_exptl_crystal_size_max 0.24
_exptl_crystal_size_mid 0.19
_exptl_crystal_size_min 0.16
_refine_diff_density_max 0.580
_refine_diff_density_min -0.478
_refine_diff_density_rms 0.076
_refine_ls_extinction_method none
_refine_ls_goodness_of_fit_ref 1.002
_refine_ls_hydrogen_treatment mixed
_refine_ls_matrix_type full
_refine_ls_number_parameters 267
_refine_ls_number_reflns 3306
_refine_ls_number_restraints 0
_refine_ls_restrained_S_all 1.002
_refine_ls_R_factor_all 0.0601
_refine_ls_R_factor_gt 0.0411
_refine_ls_shift/su_max 0.000
_refine_ls_shift/su_mean 0.000
_refine_ls_structure_factor_coef Fsqd
_refine_ls_weighting_details 'calc w=1/[\s^2^(Fo^2^)+(0.0585P)^2^+-0.0500P] where P=(Fo^2^+2Fc^2^)/3'
_refine_ls_weighting_scheme calc
_refine_ls_wR_factor_gt 0.0956
_refine_ls_wR_factor_ref 0.1016
_reflns_number_gt 2585
_reflns_number_total 3323
_reflns_threshold_expression >2sigma(I)
_cod_data_source_file c3ce40825f.txt
_cod_data_source_block compound-3
_cod_depositor_comments
;
The following automatic conversions were performed:

'_symmetry_cell_setting' value 'Triclinic' changed to 'triclinic'
according to /home/saulius/struct/CIF-dictionaries/cif_core.dic
dictionary named 'cif_core.dic' version 2.4.2 from 2011-04-26.

Automatic conversion script
Id: cif_fix_values 1891 2012-01-12 08:04:46Z andrius 
;
_cod_database_code 7210363

loop_
_symmetry_equiv_pos_as_xyz
'x, y, z'
'-x, -y, -z'

loop_
_atom_site_label
_atom_site_type_symbol
_atom_site_fract_x
_atom_site_fract_y
_atom_site_fract_z
_atom_site_U_iso_or_equiv
_atom_site_adp_type
_atom_site_occupancy
_atom_site_symmetry_multiplicity
_atom_site_calc_flag
_atom_site_refinement_flags
Co1 Co 0.25526(5) 0.21823(4) 0.63171(4) 0.02060(15) Uani 1 1 d .
O1 O 0.1955(3) 0.6474(3) 0.8693(2) 0.0422(7) Uani 1 1 d .
N1 N 0.2918(3) 0.2794(3) 0.8255(2) 0.0239(6) Uani 1 1 d .
C1 C 0.2458(4) 0.3856(3) 0.8656(3) 0.0269(7) Uani 1 1 d .
H1A H 0.1922 0.4237 0.8080 0.032 Uiso 1 1 calc R
O1W O 0.0085(3) 0.2008(2) 0.5891(2) 0.0309(6) Uani 1 1 d .
H1WA H 0.020(5) 0.282(4) 0.594(3) 0.037 Uiso 1 1 d .
H1WB H -0.0656(2) 0.15161(17) 0.51683(15) 0.037 Uiso 1 1 d .
O2 O 0.4717(2) 1.16005(17) 0.66970(15) 0.0269(5) Uani 1 1 d .
N2 N 0.2286(2) 0.55427(17) 1.03216(15) 0.0297(7) Uani 1 1 d .
H2A H 0.2203 0.5623 1.1037 0.036 Uiso 1 1 calc R
C2 C 0.2744(4) 0.4415(3) 0.9894(3) 0.0246(7) Uani 1 1 d .
O2W O -0.0576(4) 0.6362(3) 0.6602(3) 0.0373(6) Uani 1 1 d .
H2WA H 0.009(5) 0.650(5) 0.723(4) 0.053(15) Uiso 1 1 d .
H2WB H -0.037(6) 0.590(5) 0.602(4) 0.078(17) Uiso 1 1 d .
C3 C 0.3513(4) 0.3820(4) 1.0748(3) 0.0293(8) Uani 1 1 d .
H3A H 0.3727 0.4168 1.1584 0.035 Uiso 1 1 calc R
O3 O 0.2223(3) 0.9964(2) 0.62244(19) 0.0256(5) Uani 1 1 d .
O3W O -0.2236(4) 0.3902(4) 0.7249(3) 0.0727(11) Uani 1 1 d .
H3WA H -0.312(6) 0.345(6) 0.689(5) 0.087 Uiso 1 1 d .
H3WB H -0.13003(19) 0.41228(16) 0.71654(14) 0.087 Uiso 1 1 d .
N3 N 0.80249(19) 0.84787(16) 0.57886(14) 0.0253(6) Uani 1 1 d .
H3B H 0.8588 0.9306 0.5730 0.030 Uiso 1 1 calc .
H3C H 0.8349 0.7775 0.5679 0.030 Uiso 1 1 calc .
O4 O 0.14496(19) 0.48556(16) 0.60022(14) 0.0272(5) Uani 1 1 d .
C4 C 0.39533(19) 0.27074(16) 1.03343(14) 0.0319(8) Uani 1 1 d .
H4A H 0.4450 0.2281 1.0888 0.038 Uiso 1 1 calc .
C5 C 0.3651(4) 0.2226(4) 0.9087(3) 0.0304(8) Uani 1 1 d .
H5A H 0.3969 0.1482 0.8819 0.037 Uiso 1 1 calc R
O5 O 0.3684(3) 0.4262(2) 0.63546(19) 0.0235(5) Uani 1 1 d .
C6 C 0.1961(4) 0.6519(4) 0.9740(3) 0.0290(8) Uani 1 1 d .
C7 C 0.1642(5) 0.7691(4) 1.0476(3) 0.0354(9) Uani 1 1 d .
H7A H 0.2694 0.8390 1.1085 0.043 Uiso 1 1 calc R
H7B H 0.0946 0.7266 1.0916 0.043 Uiso 1 1 calc R
C8 C 0.0797(5) 0.8467(4) 0.9679(3) 0.0364(9) Uani 1 1 d .
H8A H -0.0249 0.7765 0.9065 0.044 Uiso 1 1 calc R
H8B H 0.1499 0.8899 0.9246 0.044 Uiso 1 1 calc R
C9 C 0.0454(5) 0.9639(4) 1.0412(3) 0.0344(8) Uani 1 1 d .
H9A H 0.1503 1.0366 1.1003 0.041 Uiso 1 1 calc R
H9B H -0.0213 0.9218 1.0871 0.041 Uiso 1 1 calc R
C10 C 0.4038(4) 0.6633(3) 0.6216(3) 0.0193(7) Uani 1 1 d .
C11 C 0.3464(4) 0.7748(3) 0.6339(3) 0.0223(7) Uani 1 1 d .
H11A H 0.2425 0.7572 0.6403 0.027 Uiso 1 1 calc R
C12 C 0.4447(4) 0.9123(3) 0.6366(3) 0.0202(7) Uani 1 1 d .
C13 C 0.5996(4) 0.9401(3) 0.6252(3) 0.0220(7) Uani 1 1 d .
H13A H 0.6661 1.0332 0.6297 0.026 Uiso 1 1 calc R
C14 C 0.6545(4) 0.8273(3) 0.6070(3) 0.0207(7) Uani 1 1 d .
C15 C 0.5577(4) 0.6897(3) 0.6090(3) 0.0212(7) Uani 1 1 d .
H15A H 0.5968 0.6156 0.6019 0.025 Uiso 1 1 calc R
C16 C 0.2965(4) 0.5143(3) 0.6187(3) 0.0201(7) Uani 1 1 d .
C17 C 0.3781(4) 1.0296(3) 0.6437(3) 0.0218(7) Uani 1 1 d .

loop_
_atom_site_aniso_label
_atom_site_aniso_U_11
_atom_site_aniso_U_22
_atom_site_aniso_U_33
_atom_site_aniso_U_23
_atom_site_aniso_U_13
_atom_site_aniso_U_12
Co1 0.0241(3) 0.0143(2) 0.0273(3) 0.00841(18) 0.01011(19) 0.01030(19)
O1 0.0631(19) 0.0484(16) 0.0312(14) 0.0163(12) 0.0175(13) 0.0391(15)
N1 0.0275(15) 0.0199(14) 0.0270(15) 0.0083(12) 0.0093(13) 0.0122(13)
C1 0.033(2) 0.0264(18) 0.0267(18) 0.0121(15) 0.0120(15) 0.0148(16)
O1W 0.0280(13) 0.0277(13) 0.0352(14) 0.0042(12) 0.0083(11) 0.0135(12)
O2 0.0300(13) 0.0156(12) 0.0387(14) 0.0096(10) 0.0133(11) 0.0115(11)
N2 0.0436(19) 0.0294(16) 0.0239(15) 0.0096(13) 0.0156(14) 0.0198(15)
C2 0.0255(18) 0.0224(17) 0.0287(18) 0.0093(14) 0.0120(15) 0.0096(15)
O2W 0.0445(17) 0.0440(17) 0.0339(16) 0.0148(13) 0.0143(15) 0.0283(14)
C3 0.032(2) 0.033(2) 0.0254(18) 0.0113(15) 0.0111(16) 0.0136(17)
O3 0.0251(13) 0.0186(12) 0.0357(13) 0.0077(10) 0.0101(10) 0.0125(10)
O3W 0.054(2) 0.083(3) 0.048(2) 0.0153(18) 0.0167(17) -0.0143(19)
N3 0.0291(16) 0.0202(14) 0.0384(16) 0.0156(12) 0.0189(13) 0.0148(13)
O4 0.0254(13) 0.0223(12) 0.0383(14) 0.0118(10) 0.0132(11) 0.0117(10)
C4 0.036(2) 0.037(2) 0.0304(19) 0.0173(17) 0.0105(16) 0.0222(18)
C5 0.032(2) 0.0298(19) 0.037(2) 0.0118(16) 0.0147(17) 0.0175(17)
O5 0.0272(12) 0.0151(11) 0.0314(13) 0.0101(10) 0.0105(10) 0.0103(10)
C6 0.0245(19) 0.033(2) 0.0286(19) 0.0054(16) 0.0065(15) 0.0139(16)
C7 0.044(2) 0.032(2) 0.035(2) 0.0062(17) 0.0152(18) 0.0213(18)
C8 0.045(2) 0.035(2) 0.040(2) 0.0134(17) 0.0188(18) 0.0230(19)
C9 0.043(2) 0.030(2) 0.037(2) 0.0094(17) 0.0170(18) 0.0196(18)
C10 0.0267(18) 0.0151(15) 0.0185(16) 0.0083(13) 0.0067(14) 0.0105(14)
C11 0.0269(18) 0.0181(16) 0.0253(17) 0.0085(13) 0.0088(14) 0.0123(14)
C12 0.0267(18) 0.0161(16) 0.0200(16) 0.0062(13) 0.0082(14) 0.0107(14)
C13 0.0281(18) 0.0160(16) 0.0243(17) 0.0082(13) 0.0096(14) 0.0101(14)
C14 0.0193(17) 0.0204(17) 0.0210(16) 0.0054(13) 0.0051(14) 0.0080(14)
C15 0.0290(18) 0.0183(16) 0.0230(17) 0.0091(13) 0.0098(14) 0.0157(15)
C16 0.033(2) 0.0148(16) 0.0179(16) 0.0074(13) 0.0116(14) 0.0127(15)
C17 0.0283(19) 0.0200(17) 0.0222(17) 0.0092(14) 0.0103(14) 0.0133(15)

loop_
_atom_type_symbol
_atom_type_description
_atom_type_scat_dispersion_real
_atom_type_scat_dispersion_imag
_atom_type_scat_source
C C 0.0033 0.0016 'International Tables Vol C Tables 4.2.6.8 and 6.1.1.4'
H H 0.0000 0.0000 'International Tables Vol C Tables 4.2.6.8 and 6.1.1.4'
N N 0.0061 0.0033 'International Tables Vol C Tables 4.2.6.8 and 6.1.1.4'
O O 0.0106 0.0060 'International Tables Vol C Tables 4.2.6.8 and 6.1.1.4'
Co Co 0.3494 0.9721 'International Tables Vol C Tables 4.2.6.8 and 6.1.1.4'

loop_
_geom_angle_atom_site_label_1
_geom_angle_atom_site_label_2
_geom_angle_atom_site_label_3
_geom_angle
_geom_angle_site_symmetry_1
_geom_angle_site_symmetry_3
O5 Co1 O1W 100.70(9) . .
O5 Co1 O3 158.20(8) . 1_545
O1W Co1 O3 100.16(9) . 1_545
O5 Co1 N1 91.86(9) . .
O1W Co1 N1 88.88(9) . .
O3 Co1 N1 94.81(8) 1_545 .
O5 Co1 O2 98.44(8) . 1_545
O1W Co1 O2 160.80(8) . 1_545
O3 Co1 O2 60.64(7) 1_545 1_545
N1 Co1 O2 92.06(8) . 1_545
O5 Co1 N3 88.73(7) . 2_666
O1W Co1 N3 87.15(7) . 2_666
O3 Co1 N3 86.05(7) 1_545 2_666
N1 Co1 N3 176.03(8) . 2_666
O2 Co1 N3 91.74(6) 1_545 2_666
O5 Co1 C17 127.90(9) . 1_545
O1W Co1 C17 130.82(10) . 1_545
O3 Co1 C17 30.71(9) 1_545 1_545
N1 Co1 C17 95.85(9) . 1_545
O2 Co1 C17 30.04(9) 1_545 1_545
N3 Co1 C17 86.87(8) 2_666 1_545
C1 N1 C5 118.1(3) . .
C1 N1 Co1 117.9(2) . .
C5 N1 Co1 124.0(2) . .
N1 C1 C2 123.1(3) . .
C17 O2 Co1 89.87(16) . 1_565
C6 N2 C2 127.6(2) . .
C3 C2 C1 118.2(3) . .
C3 C2 N2 118.5(3) . .
C1 C2 N2 123.3(3) . .
C4 C3 C2 118.8(3) . .
C17 O3 Co1 89.90(17) . 1_565
C14 N3 Co1 112.12(14) . 2_666
C3 C4 C5 119.6(2) . .
N1 C5 C4 122.3(3) . .
C16 O5 Co1 125.3(2) . .
O1 C6 N2 122.4(3) . .
O1 C6 C7 122.0(3) . .
N2 C6 C7 115.6(3) . .
C6 C7 C8 112.9(3) . .
C7 C8 C9 113.3(3) . .
C8 C9 C9 112.3(4) . 2_577
C15 C10 C11 119.7(3) . .
C15 C10 C16 120.7(3) . .
C11 C10 C16 119.6(3) . .
C12 C11 C10 119.9(3) . .
C11 C12 C13 120.9(3) . .
C11 C12 C17 119.3(3) . .
C13 C12 C17 119.7(3) . .
C12 C13 C14 119.6(3) . .
C13 C14 C15 119.3(3) . .
C13 C14 N3 120.9(3) . .
C15 C14 N3 119.7(2) . .
C10 C15 C14 120.6(3) . .
O4 C16 O5 124.8(3) . .
O4 C16 C10 118.7(2) . .
O5 C16 C10 116.5(3) . .
O2 C17 O3 119.2(3) . .
O2 C17 C12 121.4(3) . .
O3 C17 C12 119.5(3) . .
O2 C17 Co1 60.09(14) . 1_565
O3 C17 Co1 59.39(14) . 1_565
C12 C17 Co1 174.1(2) . 1_565

loop_
_geom_bond_atom_site_label_1
_geom_bond_atom_site_label_2
_geom_bond_distance
_geom_bond_site_symmetry_2
Co1 O5 2.023(2) .
Co1 O1W 2.090(2) .
Co1 O3 2.158(2) 1_545
Co1 N1 2.162(2) .
Co1 O2 2.1735(17) 1_545
Co1 N3 2.3156(16) 2_666
Co1 C17 2.507(3) 1_545
O1 C6 1.225(4) .
N1 C1 1.339(4) .
N1 C5 1.339(4) .
C1 C2 1.391(4) .
O2 C17 1.255(4) .
O2 Co1 2.1735(17) 1_565
N2 C6 1.355(4) .
N2 C2 1.404(3) .
C2 C3 1.388(4) .
C3 C4 1.376(3) .
O3 C17 1.280(4) .
O3 Co1 2.158(2) 1_565
N3 C14 1.433(3) .
N3 Co1 2.3156(16) 2_666
O4 C16 1.255(3) .
C4 C5 1.386(3) .
O5 C16 1.273(3) .
C6 C7 1.509(4) .
C7 C8 1.519(4) .
C8 C9 1.520(4) .
C9 C9 1.523(6) 2_577
C10 C15 1.392(4) .
C10 C11 1.392(4) .
C10 C16 1.507(4) .
C11 C12 1.388(4) .
C12 C13 1.393(4) .
C12 C17 1.499(4) .
C13 C14 1.397(4) .
C14 C15 1.403(4) .
C17 Co1 2.507(3) 1_565
